data_7063407
loop_
_publ_author_name
'Ahmad, Reyaz'
'Choudhary, Mukesh'

_publ_section_title
;
 Design and synthesis of copper(ii) and nickel(ii) complexes as potential
 inhibitors against SARS-CoV-2 viral RNA binding protein and Omicron RBD
 protein
;
_journal_issue 34
_journal_name_full 'New Journal of Chemistry'
_journal_page_first 15053
_journal_page_last 15076
_journal_paper_doi 10.1039/D4NJ02753A
_journal_volume 48
_journal_year 2024
_chemical_formula_sum 'C28 H28 N6 Ni O2 S2'
_chemical_formula_weight 603.39
_space_group_crystal_system triclinic
_space_group_IT_number 2
_space_group_name_Hall '-P 1'
_space_group_name_H-M_alt 'P -1'
_atom_sites_solution_hydrogens mixed
_audit_creation_method SHELXL-2019/3
_audit_update_record
;
2024-04-23 deposited with the CCDC.	2024-08-01 downloaded from the CCDC.
;
_cell_angle_alpha 82.906(2)
_cell_angle_beta 82.315(2)
_cell_angle_gamma 67.927(2)
_cell_formula_units_Z 1
_cell_length_a 7.9246(5)
_cell_length_b 8.2663(4)
_cell_length_c 10.8997(7)
_cell_measurement_reflns_used 9802
_cell_measurement_temperature 100(2)
_cell_measurement_theta_max 28.32
_cell_measurement_theta_min 2.67
_cell_volume 653.64(7)
_computing_cell_refinement 'APEX4/SAINT (Bruker, 2021)'
_computing_data_collection 'APEX4 (Bruker, 2021)'
_computing_data_reduction 'SAINT/XPREP (Bruker, 2021)'
_computing_structure_refinement 'SHELXL-2019/2 (Sheldrick, 2019), WinGX'
_computing_structure_solution 'SHELXT 2018/2 (Sheldrick, 2018)'
_diffrn_ambient_temperature 100(2)
_diffrn_measured_fraction_theta_full 0.996
_diffrn_measured_fraction_theta_max 0.997
_diffrn_measurement_device_type 'Bruker D8 Venture Diffractometer'
_diffrn_measurement_method '\f and \w scans'
_diffrn_radiation_type MoK\a
_diffrn_radiation_wavelength 0.71073
_diffrn_reflns_av_R_equivalents 0.0458
_diffrn_reflns_av_unetI/netI 0.0299
_diffrn_reflns_Laue_measured_fraction_full 0.996
_diffrn_reflns_Laue_measured_fraction_max 0.997
_diffrn_reflns_limit_h_max 10
_diffrn_reflns_limit_h_min -10
_diffrn_reflns_limit_k_max 11
_diffrn_reflns_limit_k_min -11
_diffrn_reflns_limit_l_max 14
_diffrn_reflns_limit_l_min -14
_diffrn_reflns_number 26284
_diffrn_reflns_point_group_measured_fraction_full 0.996
_diffrn_reflns_point_group_measured_fraction_max 0.997
_diffrn_reflns_theta_full 25.242
_diffrn_reflns_theta_max 28.320
_diffrn_reflns_theta_min 3.350
_diffrn_source 'fine focus sealed tube'
_exptl_absorpt_coefficient_mu 0.942
_exptl_absorpt_correction_T_max 0.7457
_exptl_absorpt_correction_T_min 0.5916
_exptl_absorpt_correction_type multi-scan
_exptl_absorpt_process_details
;
 SADABS-2016/2: Krause, L., Herbst-Irmer, R., Sheldrick G.M. & Stalke D.,
 J. Appl. Cryst. 48 (2015) 3-10.
;
_exptl_crystal_colour brown
_exptl_crystal_density_diffrn 1.533
_exptl_crystal_description block
_exptl_crystal_F_000 314
_exptl_crystal_size_max 0.316
_exptl_crystal_size_mid 0.195
_exptl_crystal_size_min 0.178
_refine_diff_density_max 0.453
_refine_diff_density_min -0.293
_refine_diff_density_rms 0.070
_refine_ls_extinction_method none
_refine_ls_goodness_of_fit_ref 1.056
_refine_ls_hydrogen_treatment mixed
_refine_ls_matrix_type full
_refine_ls_number_parameters 183
_refine_ls_number_reflns 3235
_refine_ls_number_restraints 0
_refine_ls_restrained_S_all 1.056
_refine_ls_R_factor_all 0.0299
_refine_ls_R_factor_gt 0.0282
_refine_ls_shift/su_max 0.002
_refine_ls_shift/su_mean 0.000
_refine_ls_structure_factor_coef Fsqd
_refine_ls_weighting_details 'w=1/[\s^2^(Fo^2^)+(0.0387P)^2^+0.4781P] where P=(Fo^2^+2Fc^2^)/3'
_refine_ls_weighting_scheme calc
_refine_ls_wR_factor_gt 0.0760
_refine_ls_wR_factor_ref 0.0780
_reflns_Friedel_coverage 0.000
_reflns_number_gt 3104
_reflns_number_total 3235
_reflns_threshold_expression 'I > 2\s(I)'
_cod_data_source_file d4nj02753a2.cif
_cod_data_source_block shelx_CCDC1
_cod_depositor_comments 'Adding full bibliography for 7063406--7063407.cif.'
_cod_database_code 7063407
_shelx_shelxl_version_number 2019/3
_shelx_space_group_comment
;
The symmetry employed for this shelxl refinement is uniquely defined
by the following loop, which should always be used as a source of
symmetry information in preference to the above space-group names.
They are only intended as comments.
;
_shelx_estimated_absorpt_t_min 0.755
_shelx_estimated_absorpt_t_max 0.850

loop_
_space_group_symop_operation_xyz
'x, y, z'
'-x, -y, -z'

loop_
_atom_site_label
_atom_site_type_symbol
_atom_site_fract_x
_atom_site_fract_y
_atom_site_fract_z
_atom_site_U_iso_or_equiv
_atom_site_adp_type
_atom_site_occupancy
_atom_site_site_symmetry_order
_atom_site_calc_flag
_atom_site_refinement_flags_posn
_atom_site_refinement_flags_adp
_atom_site_refinement_flags_occupancy
_atom_site_disorder_assembly
_atom_site_disorder_group
C1 C 0.61725(19) 0.28658(18) 0.41217(13) 0.0147(3) Uani 1 1 d . . . . .
H1 H 0.691281 0.239879 0.479253 0.018 Uiso 1 1 calc R U . . .
C2 C 0.63617(19) 0.44383(17) 0.34411(12) 0.0142(3) Uani 1 1 d . . . . .
C3 C 0.79091(19) 0.47500(18) 0.36184(13) 0.0146(3) Uani 1 1 d . . . . .
H3 H 0.877437 0.392951 0.413171 0.017 Uiso 1 1 calc R U . . .
C4 C 0.82379(18) 0.62547(18) 0.30572(12) 0.0134(2) Uani 1 1 d . . . . .
C5 C 0.98329(19) 0.65764(19) 0.32273(13) 0.0160(3) Uani 1 1 d . . . . .
H5 H 1.073231 0.574361 0.371140 0.019 Uiso 1 1 calc R U . . .
C6 C 1.00850(19) 0.80671(19) 0.27029(13) 0.0166(3) Uani 1 1 d . . . . .
H6 H 1.114821 0.827130 0.283170 0.020 Uiso 1 1 calc R U . . .
C7 C 0.87597(19) 0.93127(18) 0.19654(13) 0.0152(3) Uani 1 1 d . . . . .
C8 C 0.72179(19) 0.90348(18) 0.17633(13) 0.0147(3) Uani 1 1 d . . . . .
H8 H 0.635177 0.986621 0.125585 0.018 Uiso 1 1 calc R U . . .
C9 C 0.69219(18) 0.75043(17) 0.23136(12) 0.0133(2) Uani 1 1 d . . . . .
C10 C 0.53339(19) 0.71779(18) 0.21529(13) 0.0161(3) Uani 1 1 d . . . . .
H10 H 0.443944 0.800959 0.166470 0.019 Uiso 1 1 calc R U . . .
C11 C 0.50555(19) 0.56978(18) 0.26818(13) 0.0163(3) Uani 1 1 d . . . . .
H11 H 0.398914 0.550567 0.254410 0.020 Uiso 1 1 calc R U . . .
C12 C 0.7902(2) 1.2036(2) 0.07109(15) 0.0211(3) Uani 1 1 d . . . . .
H12A H 0.783599 1.149457 -0.002295 0.032 Uiso 1 1 calc R U . . .
H12B H 0.832236 1.301087 0.044993 0.032 Uiso 1 1 calc R U . . .
H12C H 0.668804 1.247516 0.116856 0.032 Uiso 1 1 calc R U . . .
C13 C 0.28926(18) 0.19204(17) 0.29608(12) 0.0139(2) Uani 1 1 d . . . . .
C14 C 0.2066(2) 0.3504(2) 0.09390(13) 0.0206(3) Uani 1 1 d . . . . .
H14A H 0.152274 0.470095 0.119867 0.031 Uiso 1 1 calc R U . . .
H14B H 0.142677 0.340189 0.025929 0.031 Uiso 1 1 calc R U . . .
H14C H 0.336182 0.323581 0.065551 0.031 Uiso 1 1 calc R U . . .
N1 N 0.51546(16) 0.20029(15) 0.39573(10) 0.0133(2) Uani 1 1 d . . . . .
N2 N 0.41506(16) 0.26047(15) 0.29238(11) 0.0143(2) Uani 1 1 d . . . . .
N3 N 0.18965(18) 0.22810(17) 0.19812(12) 0.0176(2) Uani 1 1 d . . . . .
H3A H 0.115(3) 0.189(3) 0.2026(19) 0.021 Uiso 1 1 d . U . . .
O1 O 0.91641(14) 1.07580(14) 0.14983(10) 0.0187(2) Uani 1 1 d . . . . .
S1 S 0.24242(4) 0.05789(4) 0.42066(3) 0.01532(9) Uani 1 1 d . . . . .
Ni1 Ni 0.500000 0.000000 0.500000 0.01146(8) Uani 1 2 d S . P . .

loop_
_atom_site_aniso_label
_atom_site_aniso_U_11
_atom_site_aniso_U_22
_atom_site_aniso_U_33
_atom_site_aniso_U_23
_atom_site_aniso_U_13
_atom_site_aniso_U_12
C1 0.0158(6) 0.0142(6) 0.0148(6) 0.0004(5) -0.0025(5) -0.0065(5)
C2 0.0161(6) 0.0132(6) 0.0141(6) -0.0011(5) -0.0005(5) -0.0065(5)
C3 0.0151(6) 0.0148(6) 0.0142(6) -0.0006(5) -0.0022(5) -0.0058(5)
C4 0.0129(6) 0.0151(6) 0.0130(6) -0.0021(5) -0.0007(5) -0.0060(5)
C5 0.0135(6) 0.0181(6) 0.0173(6) -0.0008(5) -0.0035(5) -0.0065(5)
C6 0.0136(6) 0.0200(7) 0.0190(6) -0.0018(5) -0.0023(5) -0.0091(5)
C7 0.0162(6) 0.0147(6) 0.0155(6) -0.0024(5) 0.0014(5) -0.0071(5)
C8 0.0139(6) 0.0141(6) 0.0158(6) -0.0007(5) -0.0021(5) -0.0047(5)
C9 0.0123(6) 0.0141(6) 0.0135(6) -0.0024(5) -0.0002(5) -0.0048(5)
C10 0.0128(6) 0.0156(6) 0.0199(6) 0.0004(5) -0.0045(5) -0.0049(5)
C11 0.0139(6) 0.0159(6) 0.0205(7) -0.0002(5) -0.0030(5) -0.0071(5)
C12 0.0205(7) 0.0200(7) 0.0236(7) 0.0054(5) -0.0035(6) -0.0102(6)
C13 0.0146(6) 0.0120(6) 0.0146(6) -0.0008(4) -0.0004(5) -0.0048(5)
C14 0.0252(7) 0.0237(7) 0.0156(6) 0.0030(5) -0.0051(5) -0.0122(6)
N1 0.0134(5) 0.0145(5) 0.0124(5) 0.0000(4) -0.0011(4) -0.0060(4)
N2 0.0154(5) 0.0159(5) 0.0129(5) 0.0006(4) -0.0031(4) -0.0071(4)
N3 0.0190(6) 0.0206(6) 0.0176(6) 0.0035(4) -0.0061(5) -0.0122(5)
O1 0.0193(5) 0.0168(5) 0.0233(5) 0.0031(4) -0.0038(4) -0.0112(4)
S1 0.01479(17) 0.01754(17) 0.01563(16) 0.00344(12) -0.00306(12) -0.00908(13)
Ni1 0.01237(13) 0.01169(13) 0.01144(13) 0.00068(8) -0.00146(8) -0.00606(9)

loop_
_atom_type_symbol
_atom_type_description
_atom_type_scat_dispersion_real
_atom_type_scat_dispersion_imag
_atom_type_scat_source
C C 0.0033 0.0016 'International Tables Vol C Tables 4.2.6.8 and 6.1.1.4'
H H 0.0000 0.0000 'International Tables Vol C Tables 4.2.6.8 and 6.1.1.4'
N N 0.0061 0.0033 'International Tables Vol C Tables 4.2.6.8 and 6.1.1.4'
O O 0.0106 0.0060 'International Tables Vol C Tables 4.2.6.8 and 6.1.1.4'
S S 0.1246 0.1234 'International Tables Vol C Tables 4.2.6.8 and 6.1.1.4'
Ni Ni 0.3393 1.1124 'International Tables Vol C Tables 4.2.6.8 and 6.1.1.4'

loop_
_geom_angle_atom_site_label_1
_geom_angle_atom_site_label_2
_geom_angle_atom_site_label_3
_geom_angle
_geom_angle_site_symmetry_1
_geom_angle_site_symmetry_3
_geom_angle_publ_flag
N1 C1 C2 130.48(13) . . ?
N1 C1 H1 114.8 . . ?
C2 C1 H1 114.8 . . ?
C3 C2 C11 118.48(12) . . ?
C3 C2 C1 115.67(12) . . ?
C11 C2 C1 125.75(12) . . ?
C2 C3 C4 121.92(12) . . ?
C2 C3 H3 119.0 . . ?
C4 C3 H3 119.0 . . ?
C3 C4 C9 119.06(12) . . ?
C3 C4 C5 122.22(12) . . ?
C9 C4 C5 118.71(12) . . ?
C6 C5 C4 120.83(13) . . ?
C6 C5 H5 119.6 . . ?
C4 C5 H5 119.6 . . ?
C5 C6 C7 120.10(12) . . ?
C5 C6 H6 119.9 . . ?
C7 C6 H6 119.9 . . ?
O1 C7 C8 124.72(13) . . ?
O1 C7 C6 114.52(12) . . ?
C8 C7 C6 120.76(13) . . ?
C7 C8 C9 119.91(12) . . ?
C7 C8 H8 120.0 . . ?
C9 C8 H8 120.0 . . ?
C10 C9 C8 121.96(12) . . ?
C10 C9 C4 118.37(12) . . ?
C8 C9 C4 119.67(12) . . ?
C11 C10 C9 121.80(13) . . ?
C11 C10 H10 119.1 . . ?
C9 C10 H10 119.1 . . ?
C10 C11 C2 120.35(12) . . ?
C10 C11 H11 119.8 . . ?
C2 C11 H11 119.8 . . ?
O1 C12 H12A 109.5 . . ?
O1 C12 H12B 109.5 . . ?
H12A C12 H12B 109.5 . . ?
O1 C12 H12C 109.5 . . ?
H12A C12 H12C 109.5 . . ?
H12B C12 H12C 109.5 . . ?
N2 C13 N3 118.50(12) . . ?
N2 C13 S1 123.66(11) . . ?
N3 C13 S1 117.84(10) . . ?
N3 C14 H14A 109.5 . . ?
N3 C14 H14B 109.5 . . ?
H14A C14 H14B 109.5 . . ?
N3 C14 H14C 109.5 . . ?
H14A C14 H14C 109.5 . . ?
H14B C14 H14C 109.5 . . ?
C1 N1 N2 115.39(11) . . ?
C1 N1 Ni1 124.77(10) . . ?
N2 N1 Ni1 119.82(9) . . ?
C13 N2 N1 111.63(11) . . ?
C13 N3 C14 122.36(12) . . ?
C13 N3 H3A 117.0(15) . . ?
C14 N3 H3A 120.4(15) . . ?
C7 O1 C12 117.01(11) . . ?
C13 S1 Ni1 94.42(5) . . ?
N1 Ni1 N1 180.0 . 2_656 ?
N1 Ni1 S1 85.51(4) . . ?
N1 Ni1 S1 94.49(4) 2_656 . ?
N1 Ni1 S1 94.49(4) . 2_656 ?
N1 Ni1 S1 85.51(4) 2_656 2_656 ?
S1 Ni1 S1 180.000(15) . 2_656 ?

loop_
_geom_bond_atom_site_label_1
_geom_bond_atom_site_label_2
_geom_bond_distance
_geom_bond_site_symmetry_2
_geom_bond_publ_flag
C1 N1 1.3017(17) . ?
C1 C2 1.4633(18) . ?
C1 H1 0.9500 . ?
C2 C3 1.3859(19) . ?
C2 C11 1.4306(19) . ?
C3 C4 1.4150(19) . ?
C3 H3 0.9500 . ?
C4 C9 1.4217(18) . ?
C4 C5 1.4249(18) . ?
C5 C6 1.366(2) . ?
C5 H5 0.9500 . ?
C6 C7 1.4206(19) . ?
C6 H6 0.9500 . ?
C7 O1 1.3722(16) . ?
C7 C8 1.3746(19) . ?
C8 C9 1.4189(18) . ?
C8 H8 0.9500 . ?
C9 C10 1.4188(18) . ?
C10 C11 1.3684(19) . ?
C10 H10 0.9500 . ?
C11 H11 0.9500 . ?
C12 O1 1.4368(18) . ?
C12 H12A 0.9800 . ?
C12 H12B 0.9800 . ?
C12 H12C 0.9800 . ?
C13 N2 1.3126(18) . ?
C13 N3 1.3499(18) . ?
C13 S1 1.7361(14) . ?
C14 N3 1.4521(18) . ?
C14 H14A 0.9800 . ?
C14 H14B 0.9800 . ?
C14 H14C 0.9800 . ?
N1 N2 1.3976(16) . ?
N1 Ni1 1.9231(11) . ?
N3 H3A 0.77(2) . ?
S1 Ni1 2.1861(3) . ?

loop_
_geom_hbond_atom_site_label_D
_geom_hbond_atom_site_label_H
_geom_hbond_atom_site_label_A
_geom_hbond_distance_DH
_geom_hbond_distance_HA
_geom_hbond_distance_DA
_geom_hbond_angle_DHA
_geom_hbond_site_symmetry_A
_geom_hbond_publ_flag
C1 H1 S1 0.95 2.46 3.0895(14) 123.8 2_656 yes
C12 H12C N2 0.98 2.56 3.491(2) 157.8 1_565 yes
N3 H3A O1 0.77(2) 2.27(2) 3.0113(16) 162(2) 1_445 yes

loop_
_geom_torsion_atom_site_label_1
_geom_torsion_atom_site_label_2
_geom_torsion_atom_site_label_3
_geom_torsion_atom_site_label_4
_geom_torsion
_geom_torsion_site_symmetry_1
_geom_torsion_site_symmetry_2
_geom_torsion_site_symmetry_3
_geom_torsion_site_symmetry_4
_geom_torsion_publ_flag
N1 C1 C2 C3 -162.59(14) . . . . ?
N1 C1 C2 C11 21.1(2) . . . . ?
C11 C2 C3 C4 -1.0(2) . . . . ?
C1 C2 C3 C4 -177.59(12) . . . . ?
C2 C3 C4 C9 1.5(2) . . . . ?
C2 C3 C4 C5 -179.48(13) . . . . ?
C3 C4 C5 C6 -178.04(13) . . . . ?
C9 C4 C5 C6 1.0(2) . . . . ?
C4 C5 C6 C7 -0.7(2) . . . . ?
C5 C6 C7 O1 179.59(13) . . . . ?
C5 C6 C7 C8 -0.4(2) . . . . ?
O1 C7 C8 C9 -178.78(12) . . . . ?
C6 C7 C8 C9 1.2(2) . . . . ?
C7 C8 C9 C10 178.68(13) . . . . ?
C7 C8 C9 C4 -0.9(2) . . . . ?
C3 C4 C9 C10 -0.7(2) . . . . ?
C5 C4 C9 C10 -179.75(12) . . . . ?
C3 C4 C9 C8 178.88(12) . . . . ?
C5 C4 C9 C8 -0.16(19) . . . . ?
C8 C9 C10 C11 179.79(13) . . . . ?
C4 C9 C10 C11 -0.6(2) . . . . ?
C9 C10 C11 C2 1.2(2) . . . . ?
C3 C2 C11 C10 -0.4(2) . . . . ?
C1 C2 C11 C10 175.85(14) . . . . ?
C2 C1 N1 N2 4.1(2) . . . . ?
C2 C1 N1 Ni1 -177.06(11) . . . . ?
N3 C13 N2 N1 -175.36(12) . . . . ?
S1 C13 N2 N1 4.96(16) . . . . ?
C1 N1 N2 C13 -166.92(13) . . . . ?
Ni1 N1 N2 C13 14.18(15) . . . . ?
N2 C13 N3 C14 -5.1(2) . . . . ?
S1 C13 N3 C14 174.62(11) . . . . ?
C8 C7 O1 C12 -2.1(2) . . . . ?
C6 C7 O1 C12 178.00(12) . . . . ?
N2 C13 S1 Ni1 -17.30(12) . . . . ?
N3 C13 S1 Ni1 163.02(10) . . . . ?
